data_1565805
loop_
_publ_author_name
'Li, Guo-Qiang'
'Chen, Chong'
'Ji, Jiao'
'Jia, Ai-Quan'
'Zhang, Qian-Feng'

_publ_section_title
;
 Ruthenium(II) complexes with \a- or \b-dithionaphthoato ligands
;
_journal_name_full 'Inorganica Chimica Acta'
_journal_page_first 119173
_journal_paper_doi 10.1016/j.ica.2019.119173
_journal_volume 498
_journal_year 2019
_chemical_formula_sum 'C H O P Ru S'
_chemical_formula_weight 193.12
_space_group_crystal_system triclinic
_space_group_IT_number 2
_space_group_name_Hall '-P 1'
_space_group_name_H-M_alt 'P -1'
_atom_sites_solution_hydrogens .
_audit_creation_method SHELXL-2014/7
_cell_angle_alpha 72.987(4)
_cell_angle_beta 82.142(4)
_cell_angle_gamma 69.549(4)
_cell_formula_units_Z 17
_cell_length_a 11.403(3)
_cell_length_b 12.455(4)
_cell_length_c 15.845(4)
_cell_measurement_temperature 296(2)
_cell_volume 2014.8(10)
_computing_structure_refinement 'SHELXL-2014/7 (Sheldrick, 2014)'
_diffrn_ambient_temperature 296(2)
_diffrn_measured_fraction_theta_full 0.986
_diffrn_measured_fraction_theta_max 0.968
_diffrn_radiation_type MoK\a
_diffrn_radiation_wavelength 0.71073
_diffrn_reflns_av_R_equivalents 0.0482
_diffrn_reflns_av_unetI/netI 0.1294
_diffrn_reflns_Laue_measured_fraction_full 0.986
_diffrn_reflns_Laue_measured_fraction_max 0.968
_diffrn_reflns_limit_h_max 14
_diffrn_reflns_limit_h_min -13
_diffrn_reflns_limit_k_max 16
_diffrn_reflns_limit_k_min -13
_diffrn_reflns_limit_l_max 20
_diffrn_reflns_limit_l_min -19
_diffrn_reflns_number 12843
_diffrn_reflns_point_group_measured_fraction_full 0.986
_diffrn_reflns_point_group_measured_fraction_max 0.968
_diffrn_reflns_theta_full 25.242
_diffrn_reflns_theta_max 27.532
_diffrn_reflns_theta_min 2.233
_exptl_absorpt_coefficient_mu 3.904
_exptl_crystal_density_diffrn 2.706
_exptl_crystal_F_000 1530
_refine_diff_density_max 7.516
_refine_diff_density_min -4.720
_refine_diff_density_rms 0.669
_refine_ls_extinction_coef 0.068(11)
_refine_ls_extinction_expression Fc^*^=kFc[1+0.001xFc^2^\l^3^/sin(2\q)]^-1/4^
_refine_ls_extinction_method 'SHELXL-2014/7 (Sheldrick 2014'
_refine_ls_goodness_of_fit_ref 4.065
_refine_ls_hydrogen_treatment undef
_refine_ls_matrix_type full
_refine_ls_number_parameters 218
_refine_ls_number_reflns 8997
_refine_ls_number_restraints 0
_refine_ls_restrained_S_all 4.065
_refine_ls_R_factor_all 0.4057
_refine_ls_R_factor_gt 0.3443
_refine_ls_shift/su_max 2.523
_refine_ls_shift/su_mean 0.378
_refine_ls_structure_factor_coef Fsqd
_refine_ls_weighting_details 'w=1/[\s^2^(Fo^2^)+(0.1000P)^2^+0.4427P] where P=(Fo^2^+2Fc^2^)/3'
_refine_ls_weighting_scheme calc
_refine_ls_wR_factor_gt 0.6972
_refine_ls_wR_factor_ref 0.7273
_reflns_Friedel_coverage 0.000
_reflns_Friedel_fraction_full .
_reflns_Friedel_fraction_max .
_reflns_number_gt 4749
_reflns_number_total 8997
_reflns_threshold_expression 'I > 2\s(I)'
_cod_data_source_file 4.cif
_cod_data_source_block 4
_cod_original_cell_volume 2014.9(10)
_cod_database_code 1565805
_shelx_shelxl_version_number 2014/7
_shelx_space_group_comment
;
The symmetry employed for this shelxl refinement is uniquely defined
by the following loop, which should always be used as a source of
symmetry information in preference to the above space-group names.
They are only intended as comments.
;

loop_
_space_group_symop_operation_xyz
'x, y, z'
'-x, -y, -z'

loop_
_atom_site_label
_atom_site_type_symbol
_atom_site_fract_x
_atom_site_fract_y
_atom_site_fract_z
_atom_site_U_iso_or_equiv
_atom_site_adp_type
_atom_site_occupancy
_atom_site_site_symmetry_order
_atom_site_calc_flag
_atom_site_refinement_flags_posn
_atom_site_refinement_flags_adp
_atom_site_refinement_flags_occupancy
_atom_site_disorder_assembly
_atom_site_disorder_group
Ru1 Ru 0.4447(3) 0.2744(3) 0.2687(2) 0.0369(12) Uani 1 1 d . . . . .
Ru2 Ru 0.4078(4) 0.4613(3) 0.2898(3) 0.0743(16) Uani 1 1 d . . . . .
P3 P 0.3306(10) 0.6621(11) 0.2926(8) 0.060(3) Uani 1 1 d . . . . .
S1 S 0.6257(13) 0.4000(10) 0.3476(8) 0.069(3) Uani 1 1 d . . . . .
P5 P 0.5986(12) 0.3134(11) 0.1489(9) 0.064(3) Uani 1 1 d . . . . .
S2 S 0.5598(11) 0.5083(11) 0.1688(7) 0.060(3) Uani 1 1 d . . . . .
P7 P 0.6568(12) 0.2178(12) 0.3251(9) 0.070(4) Uani 1 1 d . . . . .
C1 C 0.873(3) 0.521(3) 0.186(3) 0.034(8) Uani 1 1 d . . . . .
C3 C 0.885(3) 0.323(3) 0.179(3) 0.039(9) Uani 1 1 d . . . . .
C2 C 0.821(3) 0.438(2) 0.198(2) 0.028(8) Uani 1 1 d . . . . .
C5 C 1.056(3) 0.400(3) 0.119(2) 0.038(9) Uani 1 1 d . . . . .
C4 C 1.000(3) 0.312(3) 0.139(3) 0.043(10) Uani 1 1 d . . . . .
C6 C 1.030(5) 0.613(5) 0.117(3) 0.081(17) Uani 1 1 d . . . . .
C9 C 0.834(10) 0.590(10) 0.208(5) 0.16(4) Uani 1 1 d . . . . .
C8 C 0.818(12) 0.697(18) 0.164(7) 0.37(8) Uani 1 1 d . . . . .
C7 C 0.978(12) 0.687(14) 0.194(12) 0.73(12) Uani 1 1 d . . . . .
C10 C 0.675(4) 0.443(4) 0.250(3) 0.062(13) Uani 1 1 d . . . . .
S4 S 0.404(3) 0.360(4) 0.101(3) 0.266(16) Uani 1 1 d . . . . .
S3 S 0.300(2) 0.578(3) 0.169(3) 0.217(15) Uani 1 1 d . . . . .
C11 C 0.311(5) 0.565(5) 0.087(2) 0.074(15) Uani 1 1 d . . . . .
C12 C 0.248(5) 0.652(6) 0.027(3) 0.098(19) Uani 1 1 d . . . . .
C13 C 0.219(4) 0.690(3) 0.383(3) 0.070(14) Uani 1 1 d . . . . .
C14 C 0.106(5) 0.680(4) 0.372(3) 0.066(13) Uani 1 1 d . . . . .
C15 C 0.227(4) 0.751(3) 0.439(2) 0.045(9) Uani 1 1 d . . . . .

loop_
_atom_site_aniso_label
_atom_site_aniso_U_11
_atom_site_aniso_U_22
_atom_site_aniso_U_33
_atom_site_aniso_U_23
_atom_site_aniso_U_13
_atom_site_aniso_U_12
Ru1 0.042(2) 0.0346(18) 0.0380(19) -0.0120(13) 0.0015(12) -0.0157(13)
Ru2 0.090(3) 0.049(2) 0.088(3) -0.028(2) 0.036(2) -0.035(2)
P3 0.033(6) 0.067(7) 0.075(8) -0.011(6) -0.014(5) -0.012(5)
S1 0.089(9) 0.048(7) 0.069(8) -0.017(6) -0.011(7) -0.018(6)
P5 0.066(8) 0.054(7) 0.075(8) -0.020(6) 0.007(6) -0.023(6)
S2 0.055(7) 0.068(7) 0.051(7) -0.010(6) 0.002(5) -0.019(6)
P7 0.049(8) 0.077(9) 0.081(9) -0.015(7) -0.009(6) -0.018(6)
C1 0.027(18) 0.033(19) 0.05(2) -0.031(17) 0.012(14) -0.011(14)
C3 0.006(15) 0.05(2) 0.07(3) -0.02(2) -0.002(15) -0.012(14)
C2 0.023(17) 0.009(15) 0.05(2) -0.012(14) -0.028(15) 0.010(12)
C5 0.04(2) 0.06(2) 0.033(19) -0.014(17) -0.010(15) -0.032(17)
C4 0.007(16) 0.021(17) 0.10(3) -0.034(19) -0.013(17) 0.010(13)
C6 0.11(4) 0.13(5) 0.04(2) -0.03(3) 0.04(2) -0.09(4)
C9 0.19(10) 0.27(10) 0.09(5) -0.01(5) 0.06(5) -0.21(9)
C8 0.18(13) 0.9(3) 0.16(8) -0.27(12) 0.13(8) -0.32(16)
C7 0.49(12) 0.65(19) 1.1(3) -0.4(2) 0.71(17) -0.40(14)
C10 0.04(2) 0.05(2) 0.06(3) -0.02(2) -0.02(2) 0.037(19)
S4 0.12(3) 0.35(4) 0.38(4) -0.23(4) 0.03(2) -0.06(2)
S3 0.11(2) 0.15(2) 0.35(4) 0.01(3) 0.01(2) -0.071(17)
C11 0.10(4) 0.13(4) 0.006(18) -0.02(2) -0.003(19) -0.05(3)
C12 0.13(4) 0.18(6) 0.02(2) 0.01(3) 0.00(2) -0.13(4)
C13 0.04(2) 0.04(2) 0.13(4) -0.04(2) 0.06(2) -0.014(18)
C14 0.09(4) 0.06(3) 0.06(3) -0.02(2) 0.03(2) -0.05(2)
C15 0.06(3) 0.04(2) 0.03(2) -0.013(17) 0.019(17) -0.026(18)

loop_
_atom_type_symbol
_atom_type_description
_atom_type_scat_dispersion_real
_atom_type_scat_dispersion_imag
_atom_type_scat_source
C C 0.0033 0.0016 'International Tables Vol C Tables 4.2.6.8 and 6.1.1.4'
H H 0.0000 0.0000 'International Tables Vol C Tables 4.2.6.8 and 6.1.1.4'
O O 0.0106 0.0060 'International Tables Vol C Tables 4.2.6.8 and 6.1.1.4'
P P 0.1023 0.0942 'International Tables Vol C Tables 4.2.6.8 and 6.1.1.4'
S S 0.1246 0.1234 'International Tables Vol C Tables 4.2.6.8 and 6.1.1.4'
Ru Ru -1.2594 0.8363 'International Tables Vol C Tables 4.2.6.8 and 6.1.1.4'

loop_
_geom_angle_atom_site_label_1
_geom_angle_atom_site_label_2
_geom_angle_atom_site_label_3
_geom_angle
_geom_angle_site_symmetry_1
_geom_angle_site_symmetry_3
Ru2 Ru1 P5 89.4(3) . .
Ru2 Ru1 P7 87.0(4) . .
P5 Ru1 P7 68.0(5) . .
Ru2 Ru1 S4 93.1(9) . .
P5 Ru1 S4 53.3(7) . .
P7 Ru1 S4 121.3(8) . .
S3 Ru2 Ru1 100.2(10) . .
S3 Ru2 P3 68.6(10) . .
Ru1 Ru2 P3 167.2(3) . .
S3 Ru2 S2 71.7(8) . .
Ru1 Ru2 S2 92.5(3) . .
P3 Ru2 S2 89.7(4) . .
S3 Ru2 S1 138.9(7) . .
Ru1 Ru2 S1 92.2(3) . .
P3 Ru2 S1 100.4(4) . .
S2 Ru2 S1 68.7(4) . .
C13 P3 Ru2 113.7(14) . .
C13 P3 S3 124.8(18) . .
Ru2 P3 S3 53.8(7) . .
C10 S1 P7 89.7(16) . .
C10 S1 Ru2 88.8(15) . .
P7 S1 Ru2 86.3(5) . .
S4 P5 S2 93.8(11) . .
S4 P5 Ru1 66.3(11) . .
S2 P5 Ru1 91.0(5) . .
C10 S2 P5 88.8(15) . .
C10 S2 Ru2 86.6(16) . .
P5 S2 Ru2 87.0(5) . .
S1 P7 Ru1 94.6(6) . .
C9 C1 C2 121(6) . .
C4 C3 C2 114(3) . .
C1 C2 C3 124(3) . .
C1 C2 C10 125(3) . .
C3 C2 C10 111(3) . .
C3 C4 C5 124(3) . .
C8 C9 C1 125(9) . .
C9 C8 C7 91(10) . .
C8 C7 C6 83(8) . .
S1 C10 C2 136(3) . .
S1 C10 S2 116(3) . .
C2 C10 S2 108(3) . .
C11 S4 P5 104.7(18) . .
C11 S4 Ru1 102.6(16) . .
P5 S4 Ru1 60.4(9) . .
C11 S3 C12 30(3) . .
C11 S3 Ru2 131(3) . .
C12 S3 Ru2 160(3) . .
C11 S3 P3 156(3) . .
C12 S3 P3 136(2) . .
Ru2 S3 P3 57.6(10) . .
C12 C11 S3 119(5) . .
C12 C11 S4 133(4) . .
S3 C11 S4 106(3) . .
C11 C12 S3 31(2) . .
C14 C13 C15 120(3) . .
C14 C13 P3 113(4) . .
C15 C13 P3 124(3) . .

loop_
_geom_bond_atom_site_label_1
_geom_bond_atom_site_label_2
_geom_bond_distance
_geom_bond_site_symmetry_2
Ru1 Ru2 2.333(5) .
Ru1 P5 2.462(14) .
Ru1 P7 2.485(12) .
Ru1 S4 2.59(4) .
Ru2 S3 2.25(4) .
Ru2 P3 2.355(13) .
Ru2 S2 2.483(12) .
Ru2 S1 2.546(14) .
P3 C13 1.80(4) .
P3 S3 2.59(5) .
S1 C10 1.57(5) .
S1 P7 2.297(19) .
P5 S4 2.27(3) .
P5 S2 2.417(18) .
S2 C10 1.77(4) .
C1 C9 0.96(11) .
C1 C2 1.32(5) .
C3 C4 1.35(5) .
C3 C2 1.47(4) .
C2 C10 1.75(6) .
C5 C4 1.40(5) .
C6 C7 1.67(12) .
C9 C8 1.3(2) .
C8 C7 1.90(19) .
S4 C11 2.36(7) .
S3 C11 1.33(5) .
S3 C12 2.24(6) .
C11 C12 1.28(7) .
C13 C14 1.38(6) .
C13 C15 1.36(6) .
